data_2207923
loop_
_publ_author_name
'Ko\'nczyk, J.'
'Demchenko, P.'
'Matvijishyn, R.'
'Pavlyuk, V.'
'Marciniak, B.'

_publ_section_title
;
 Erbium nickel disilicide, ErNiSi~2~
;
_journal_coeditor_code WM6126
_journal_issue 1
_journal_name_full 'Acta Crystallographica Section E'
_journal_page_first i4
_journal_page_last i6
_journal_paper_doi 10.1107/S1600536805040262
_journal_volume 62
_journal_year 2006
_chemical_formula_iupac 'Er Ni Si2'
_chemical_formula_structural 'Er Ni Si2'
_chemical_formula_sum 'Er Ni Si2'
_chemical_formula_weight 282.15
_chemical_name_common 'Erbium nickel disilicide'
_chemical_name_systematic
;
Erbium nickel disilicide
;
_space_group_IT_number 63
_symmetry_cell_setting orthorhombic
_symmetry_space_group_name_Hall '-C 2c 2'
_symmetry_space_group_name_H-M 'C m c m'
_atom_sites_solution_primary direct
_atom_sites_solution_secondary difmap
_cell_angle_alpha 90.00
_cell_angle_beta 90.00
_cell_angle_gamma 90.00
_cell_formula_units_Z 4
_cell_length_a 3.9423(9)
_cell_length_b 16.502(3)
_cell_length_c 3.9319(9)
_cell_measurement_reflns_used 1017
_cell_measurement_temperature 295(2)
_cell_measurement_theta_max 32.70
_cell_measurement_theta_min 4.94
_cell_volume 255.79(9)
_computing_cell_refinement 'CrysAlis CCD'
_computing_data_collection 'CrysAlis CCD (Oxford Diffraction, 2004)'
_computing_data_reduction 'CrysAlis RED (Oxford Diffraction, 2005)'
_computing_molecular_graphics 'DIAMOND (Brandenburg, 1999)'
_computing_publication_material 'SHELXL97 (Sheldrick, 1997)'
_computing_structure_refinement 'SHELXL97 (Sheldrick, 1997)'
_computing_structure_solution 'SHELXS97 (Sheldrick, 1997)'
_diffrn_ambient_temperature 295(2)
_diffrn_measured_fraction_theta_full 0.992
_diffrn_measured_fraction_theta_max 0.946
_diffrn_measurement_device_type 'Oxford Diffraction Xcalibur3 CCD area-detector'
_diffrn_measurement_method \w
_diffrn_radiation_monochromator graphite
_diffrn_radiation_source 'fine-focus sealed tube'
_diffrn_radiation_type MoK\a
_diffrn_radiation_wavelength 0.71073
_diffrn_reflns_av_R_equivalents 0.0388
_diffrn_reflns_av_sigmaI/netI 0.0240
_diffrn_reflns_limit_h_max 4
_diffrn_reflns_limit_h_min -5
_diffrn_reflns_limit_k_max 23
_diffrn_reflns_limit_k_min -24
_diffrn_reflns_limit_l_max 5
_diffrn_reflns_limit_l_min -5
_diffrn_reflns_number 1025
_diffrn_reflns_theta_full 30.00
_diffrn_reflns_theta_max 32.70
_diffrn_reflns_theta_min 4.94
_diffrn_standards_decay_% 0
_diffrn_standards_number 0
_exptl_absorpt_coefficient_mu 40.486
_exptl_absorpt_correction_T_max 0.1991
_exptl_absorpt_correction_T_min 0.0021
_exptl_absorpt_correction_type analytical
_exptl_absorpt_process_details 'CrysAlis RED (Oxford Diffraction, 2005)'
_exptl_crystal_colour 'metallic light grey'
_exptl_crystal_density_diffrn 7.327
_exptl_crystal_density_method 'not measured'
_exptl_crystal_description plate
_exptl_crystal_F_000 496
_exptl_crystal_size_max 0.21
_exptl_crystal_size_mid 0.19
_exptl_crystal_size_min 0.04
_refine_diff_density_max 4.286
_refine_diff_density_min -2.846
_refine_ls_extinction_coef 0.0048(7)
_refine_ls_extinction_expression Fc^*^=kFc[1+0.001xFc^2^\l^3^/sin(2\q)]^-1/4^
_refine_ls_extinction_method 'SHELXL97 (Sheldrick, 1997)'
_refine_ls_goodness_of_fit_ref 1.329
_refine_ls_matrix_type full
_refine_ls_number_parameters 18
_refine_ls_number_reflns 281
_refine_ls_number_restraints 0
_refine_ls_restrained_S_all 1.329
_refine_ls_R_factor_all 0.0254
_refine_ls_R_factor_gt 0.0252
_refine_ls_shift/su_max 0.000
_refine_ls_shift/su_mean 0.000
_refine_ls_structure_factor_coef Fsqd
_refine_ls_weighting_details 'w = 1/[\s^2^(Fo^2^)+(0.0230P)^2^+5.5174P] where P=(Fo^2^+2Fc^2^)/3'
_refine_ls_weighting_scheme calc
_refine_ls_wR_factor_gt 0.0573
_refine_ls_wR_factor_ref 0.0574
_reflns_number_gt 280
_reflns_number_total 281
_reflns_threshold_expression I>2\s(I)
_cod_data_source_file wm6126.cif
_cod_data_source_block I
_cod_database_code 2207923
_cod_database_fobs_code 2207923

loop_
_symmetry_equiv_pos_as_xyz
'x, y, z'
'-x, -y, z+1/2'
'-x, y, -z+1/2'
'x, -y, -z'
'x+1/2, y+1/2, z'
'-x+1/2, -y+1/2, z+1/2'
'-x+1/2, y+1/2, -z+1/2'
'x+1/2, -y+1/2, -z'
'-x, -y, -z'
'x, y, -z-1/2'
'x, -y, z-1/2'
'-x, y, z'
'-x+1/2, -y+1/2, -z'
'x+1/2, y+1/2, -z-1/2'
'x+1/2, -y+1/2, z-1/2'
'-x+1/2, y+1/2, z'

loop_
_atom_site_label
_atom_site_fract_x
_atom_site_fract_y
_atom_site_fract_z
_atom_site_U_iso_or_equiv
_atom_site_adp_type
_atom_site_calc_flag
_atom_site_refinement_flags
_atom_site_occupancy
_atom_site_type_symbol
Er 0.0000 0.10553(2) 0.2500 0.00534(19) Uani d S 1 Er
Ni 0.0000 0.32389(7) 0.2500 0.0063(3) Uani d S 1 Ni
Si1 0.0000 0.46055(16) 0.2500 0.0062(4) Uani d S 1 Si
Si2 0.0000 0.74973(16) 0.2500 0.0060(5) Uani d S 1 Si

loop_
_atom_site_aniso_label
_atom_site_aniso_U_11
_atom_site_aniso_U_22
_atom_site_aniso_U_33
_atom_site_aniso_U_12
_atom_site_aniso_U_13
_atom_site_aniso_U_23
Er 0.0039(2) 0.0069(2) 0.0052(2) 0.000 0.000 0.000
Ni 0.0057(5) 0.0064(5) 0.0069(5) 0.000 0.000 0.000
Si1 0.0066(10) 0.0068(10) 0.0052(11) 0.000 0.000 0.000
Si2 0.0054(10) 0.0050(8) 0.0075(12) 0.000 0.000 0.000

loop_
_atom_type_symbol
_atom_type_description
_atom_type_scat_dispersion_real
_atom_type_scat_dispersion_imag
_atom_type_scat_source
Si Si 0.0817 0.0704 'International Tables Vol C Tables 4.2.6.8 and 6.1.1.4'
Ni Ni 0.3393 1.1124 'International Tables Vol C Tables 4.2.6.8 and 6.1.1.4'
Er Er -0.2586 4.9576 'International Tables Vol C Tables 4.2.6.8 and 6.1.1.4'

loop_
_geom_angle_atom_site_label_1
_geom_angle_atom_site_label_2
_geom_angle_atom_site_label_3
_geom_angle_site_symmetry_1
_geom_angle_site_symmetry_3
_geom_angle
Si1 Er Si1 13_455 13_556 137.22(9)
Si1 Er Si1 13_455 13_456 82.22(4)
Si1 Er Si1 13_556 13_456 82.49(4)
Si1 Er Si1 13_455 13 82.49(4)
Si1 Er Si1 13_556 13 82.22(4)
Si1 Er Si1 13_456 13 137.22(9)
Si1 Er Ni 13_455 13_556 178.69(5)
Si1 Er Ni 13_556 13_556 44.09(6)
Si1 Er Ni 13_456 13_556 98.22(3)
Si1 Er Ni 13 13_556 97.96(3)
Si1 Er Ni 13_455 13_455 44.09(6)
Si1 Er Ni 13_556 13_455 178.69(5)
Si1 Er Ni 13_456 13_455 97.96(3)
Si1 Er Ni 13 13_455 98.22(3)
Ni Er Ni 13_556 13_455 134.59(4)
Si1 Er Ni 13_455 13 98.22(3)
Si1 Er Ni 13_556 13 97.96(3)
Si1 Er Ni 13_456 13 178.69(5)
Si1 Er Ni 13 13 44.09(6)
Ni Er Ni 13_556 13 81.30(2)
Ni Er Ni 13_455 13 81.56(2)
Si1 Er Ni 13_455 13_456 97.96(3)
Si1 Er Ni 13_556 13_456 98.22(3)
Si1 Er Ni 13_456 13_456 44.09(6)
Si1 Er Ni 13 13_456 178.69(5)
Ni Er Ni 13_556 13_456 81.56(2)
Ni Er Ni 13_455 13_456 81.30(2)
Ni Er Ni 13 13_456 134.59(4)
Si1 Er Si2 13_455 5_545 134.54(4)
Si1 Er Si2 13_556 5_545 81.97(5)
Si1 Er Si2 13_456 5_545 134.54(4)
Si1 Er Si2 13 5_545 81.97(5)
Ni Er Si2 13_556 5_545 44.45(2)
Ni Er Si2 13_455 5_545 96.86(3)
Ni Er Si2 13 5_545 44.45(2)
Ni Er Si2 13_456 5_545 96.86(3)
Si1 Er Si2 13_455 5_445 81.97(5)
Si1 Er Si2 13_556 5_445 134.54(4)
Si1 Er Si2 13_456 5_445 81.97(5)
Si1 Er Si2 13 5_445 134.54(4)
Ni Er Si2 13_556 5_445 96.86(3)
Ni Er Si2 13_455 5_445 44.45(2)
Ni Er Si2 13 5_445 96.86(3)
Ni Er Si2 13_456 5_445 44.45(2)
Si2 Er Si2 5_545 5_445 79.27(6)
Si1 Er Si2 13_455 9_566 134.38(4)
Si1 Er Si2 13_556 9_566 82.17(5)
Si1 Er Si2 13_456 9_566 82.17(5)
Si1 Er Si2 13 9_566 134.38(4)
Ni Er Si2 13_556 9_566 44.60(2)
Ni Er Si2 13_455 9_566 96.66(3)
Ni Er Si2 13 9_566 96.66(3)
Ni Er Si2 13_456 9_566 44.60(2)
Si2 Er Si2 5_545 9_566 53.516(10)
Si2 Er Si2 5_445 9_566 53.516(10)
Si1 Er Si2 13_455 9_565 82.17(5)
Si1 Er Si2 13_556 9_565 134.38(4)
Si1 Er Si2 13_456 9_565 134.38(4)
Si1 Er Si2 13 9_565 82.17(5)
Ni Er Si2 13_556 9_565 96.66(3)
Ni Er Si2 13_455 9_565 44.60(2)
Ni Er Si2 13 9_565 44.60(2)
Ni Er Si2 13_456 9_565 96.66(3)
Si2 Er Si2 5_545 9_565 53.516(10)
Si2 Er Si2 5_445 9_565 53.516(10)
Si2 Er Si2 9_566 9_565 78.91(6)
Si1 Er Si1 13_455 5_445 45.52(5)
Si1 Er Si1 13_556 5_445 97.92(2)
Si1 Er Si1 13_456 5_445 45.52(5)
Si1 Er Si1 13 5_445 97.92(2)
Ni Er Si1 13_556 5_445 135.50(2)
Ni Er Si1 13_455 5_445 83.25(3)
Ni Er Si1 13 5_445 135.50(2)
Ni Er Si1 13_456 5_445 83.25(3)
Si2 Er Si1 5_545 5_445 179.85(4)
Si2 Er Si1 5_445 5_445 100.88(5)
Si2 Er Si1 9_566 5_445 126.58(3)
Si2 Er Si1 9_565 5_445 126.58(3)
Si1 Er Si1 13_455 5_545 97.92(2)
Si1 Er Si1 13_556 5_545 45.52(5)
Si1 Er Si1 13_456 5_545 97.92(2)
Si1 Er Si1 13 5_545 45.52(5)
Ni Er Si1 13_556 5_545 83.25(3)
Ni Er Si1 13_455 5_545 135.50(2)
Ni Er Si1 13 5_545 83.25(3)
Ni Er Si1 13_456 5_545 135.50(2)
Si2 Er Si1 5_545 5_545 100.88(5)
Si2 Er Si1 5_445 5_545 179.85(4)
Si2 Er Si1 9_566 5_545 126.58(3)
Si2 Er Si1 9_565 5_545 126.58(3)
Si1 Er Si1 5_445 5_545 78.97(6)
Si1 Er Er 13_455 1_554 48.888(18)
Si1 Er Er 13_556 1_554 131.112(18)
Si1 Er Er 13_456 1_554 131.112(18)
Si1 Er Er 13 1_554 48.888(18)
Ni Er Er 13_556 1_554 130.652(11)
Ni Er Er 13_455 1_554 49.348(11)
Ni Er Er 13 1_554 49.348(11)
Ni Er Er 13_456 1_554 130.652(11)
Si2 Er Er 5_545 1_554 90.0
Si2 Er Er 5_445 1_554 90.0
Si2 Er Er 9_566 1_554 129.46(3)
Si2 Er Er 9_565 1_554 50.54(3)
Si1 Er Er 5_445 1_554 90.0
Si1 Er Er 5_545 1_554 90.0
Si1 Er Er 13_455 1_556 131.112(18)
Si1 Er Er 13_556 1_556 48.888(18)
Si1 Er Er 13_456 1_556 48.888(18)
Si1 Er Er 13 1_556 131.112(18)
Ni Er Er 13_556 1_556 49.348(11)
Ni Er Er 13_455 1_556 130.652(11)
Ni Er Er 13 1_556 130.652(11)
Ni Er Er 13_456 1_556 49.348(11)
Si2 Er Er 5_545 1_556 90.0
Si2 Er Er 5_445 1_556 90.0
Si2 Er Er 9_566 1_556 50.54(3)
Si2 Er Er 9_565 1_556 129.46(3)
Si1 Er Er 5_445 1_556 90.0
Si1 Er Er 5_545 1_556 90.0
Er Er Er 1_554 1_556 180.000(10)
Si1 Er Er 13_455 1_455 48.756(18)
Si1 Er Er 13_556 1_455 131.244(18)
Si1 Er Er 13_456 1_455 48.756(18)
Si1 Er Er 13 1_455 131.244(18)
Ni Er Er 13_556 1_455 130.782(11)
Ni Er Er 13_455 1_455 49.218(11)
Ni Er Er 13 1_455 130.782(11)
Ni Er Er 13_456 1_455 49.218(11)
Si2 Er Er 5_545 1_455 129.64(3)
Si2 Er Er 5_445 1_455 50.36(3)
Si2 Er Er 9_566 1_455 90.0
Si2 Er Er 9_565 1_455 90.0
Si1 Er Er 5_445 1_455 50.51(3)
Si1 Er Er 5_545 1_455 129.49(3)
Er Er Er 1_554 1_455 90.0
Er Er Er 1_556 1_455 90.0
Si1 Er Er 13_455 1_655 131.244(18)
Si1 Er Er 13_556 1_655 48.756(18)
Si1 Er Er 13_456 1_655 131.244(18)
Si1 Er Er 13 1_655 48.756(18)
Ni Er Er 13_556 1_655 49.218(11)
Ni Er Er 13_455 1_655 130.782(11)
Ni Er Er 13 1_655 49.218(11)
Ni Er Er 13_456 1_655 130.782(11)
Si2 Er Er 5_545 1_655 50.36(3)
Si2 Er Er 5_445 1_655 129.64(3)
Si2 Er Er 9_566 1_655 90.0
Si2 Er Er 9_565 1_655 90.0
Si1 Er Er 5_445 1_655 129.49(3)
Si1 Er Er 5_545 1_655 50.51(3)
Er Er Er 1_554 1_655 90.0
Er Er Er 1_556 1_655 90.0
Er Er Er 1_455 1_655 180.00(2)
Si1 Ni Si2 . 9_565 121.71(6)
Si1 Ni Si2 . 9_566 121.71(6)
Si2 Ni Si2 9_565 9_566 116.57(12)
Si1 Ni Si2 . 5_445 121.83(6)
Si2 Ni Si2 9_565 5_445 73.90(2)
Si2 Ni Si2 9_566 5_445 73.90(2)
Si1 Ni Si2 . 5_545 121.83(6)
Si2 Ni Si2 9_565 5_545 73.90(2)
Si2 Ni Si2 9_566 5_545 73.90(2)
Si2 Ni Si2 5_445 5_545 116.33(12)
Si1 Ni Er . 13_556 67.30(2)
Si2 Ni Er 9_565 13_556 139.207(12)
Si2 Ni Er 9_566 13_556 69.43(4)
Si2 Ni Er 5_445 13_556 139.332(12)
Si2 Ni Er 5_545 13_556 69.43(4)
Si1 Ni Er . 13_455 67.30(2)
Si2 Ni Er 9_565 13_455 69.43(4)
Si2 Ni Er 9_566 13_455 139.207(12)
Si2 Ni Er 5_445 13_455 69.43(4)
Si2 Ni Er 5_545 13_455 139.332(12)
Er Ni Er 13_556 13_455 134.59(4)
Si1 Ni Er . 13 67.30(2)
Si2 Ni Er 9_565 13 69.43(4)
Si2 Ni Er 9_566 13 139.207(12)
Si2 Ni Er 5_445 13 139.332(12)
Si2 Ni Er 5_545 13 69.43(4)
Er Ni Er 13_556 13 81.30(2)
Er Ni Er 13_455 13 81.56(2)
Si1 Ni Er . 13_456 67.30(2)
Si2 Ni Er 9_565 13_456 139.207(12)
Si2 Ni Er 9_566 13_456 69.43(4)
Si2 Ni Er 5_445 13_456 69.43(4)
Si2 Ni Er 5_545 13_456 139.332(12)
Er Ni Er 13_556 13_456 81.56(2)
Er Ni Er 13_455 13_456 81.30(2)
Er Ni Er 13 13_456 134.59(4)
Ni Si1 Si1 . 9_566 123.51(11)
Ni Si1 Si1 . 9_565 123.51(11)
Si1 Si1 Si1 9_566 9_565 113.0(2)
Ni Si1 Er . 13_455 68.61(5)
Si1 Si1 Er 9_566 13_455 138.56(3)
Si1 Si1 Er 9_565 13_455 69.71(4)
Ni Si1 Er . 13_556 68.61(5)
Si1 Si1 Er 9_566 13_556 69.71(4)
Si1 Si1 Er 9_565 13_556 138.56(3)
Er Si1 Er 13_455 13_556 137.22(9)
Ni Si1 Er . 13 68.61(5)
Si1 Si1 Er 9_566 13 138.56(3)
Si1 Si1 Er 9_565 13 69.71(4)
Er Si1 Er 13_455 13 82.49(4)
Er Si1 Er 13_556 13 82.22(4)
Ni Si1 Er . 13_456 68.61(5)
Si1 Si1 Er 9_566 13_456 69.71(4)
Si1 Si1 Er 9_565 13_456 138.56(3)
Er Si1 Er 13_455 13_456 82.22(4)
Er Si1 Er 13_556 13_456 82.49(4)
Er Si1 Er 13 13_456 137.22(9)
Ni Si1 Er . 5 140.51(3)
Si1 Si1 Er 9_566 5 64.78(9)
Si1 Si1 Er 9_565 5 64.78(9)
Er Si1 Er 13_455 5 134.48(5)
Er Si1 Er 13_556 5 82.08(2)
Er Si1 Er 13 5 82.08(2)
Er Si1 Er 13_456 5 134.48(5)
Ni Si1 Er . 5_455 140.51(3)
Si1 Si1 Er 9_566 5_455 64.78(9)
Si1 Si1 Er 9_565 5_455 64.78(9)
Er Si1 Er 13_455 5_455 82.08(2)
Er Si1 Er 13_556 5_455 134.48(5)
Er Si1 Er 13 5_455 134.48(5)
Er Si1 Er 13_456 5_455 82.08(2)
Er Si1 Er 5 5_455 78.97(6)
Ni Si2 Ni 9_565 9_566 116.57(12)
Ni Si2 Ni 9_565 5 106.10(2)
Ni Si2 Ni 9_566 5 106.10(2)
Ni Si2 Ni 9_565 5_455 106.10(2)
Ni Si2 Ni 9_566 5_455 106.10(2)
Ni Si2 Ni 5 5_455 116.33(12)
Ni Si2 Si2 9_565 13_566 127.04(10)
Ni Si2 Si2 9_566 13_566 53.20(5)
Ni Si2 Si2 5 13_566 52.90(5)
Ni Si2 Si2 5_455 13_566 126.86(10)
Ni Si2 Si2 9_565 13_465 53.20(5)
Ni Si2 Si2 9_566 13_465 127.04(10)
Ni Si2 Si2 5 13_465 126.86(10)
Ni Si2 Si2 5_455 13_465 52.90(5)
Si2 Si2 Si2 13_566 13_465 179.6(2)
Ni Si2 Si2 9_565 13_466 127.04(10)
Ni Si2 Si2 9_566 13_466 53.20(5)
Ni Si2 Si2 5 13_466 126.86(10)
Ni Si2 Si2 5_455 13_466 52.90(5)
Si2 Si2 Si2 13_566 13_466 90.151(19)
Si2 Si2 Si2 13_465 13_466 89.848(19)
Ni Si2 Si2 9_565 13_565 53.20(5)
Ni Si2 Si2 9_566 13_565 127.04(10)
Ni Si2 Si2 5 13_565 52.90(5)
Ni Si2 Si2 5_455 13_565 126.86(10)
Si2 Si2 Si2 13_566 13_565 89.848(19)
Si2 Si2 Si2 13_465 13_565 90.151(19)
Si2 Si2 Si2 13_466 13_565 179.6(2)
Ni Si2 Er 9_565 5_455 66.12(5)
Ni Si2 Er 9_566 5_455 66.12(5)
Ni Si2 Er 5 5_455 161.47(9)
Ni Si2 Er 5_455 5_455 82.20(4)
Si2 Si2 Er 13_566 5_455 117.01(11)
Si2 Si2 Er 13_465 5_455 63.31(7)
Si2 Si2 Er 13_466 5_455 63.31(7)
Si2 Si2 Er 13_565 5_455 117.01(11)
Ni Si2 Er 9_565 5 66.12(5)
Ni Si2 Er 9_566 5 66.12(5)
Ni Si2 Er 5 5 82.20(4)
Ni Si2 Er 5_455 5 161.47(9)
Si2 Si2 Er 13_566 5 63.31(7)
Si2 Si2 Er 13_465 5 117.01(11)
Si2 Si2 Er 13_466 5 117.01(11)
Si2 Si2 Er 13_565 5 63.31(7)
Er Si2 Er 5_455 5 79.27(6)
Ni Si2 Er 9_565 9_566 161.17(9)
Ni Si2 Er 9_566 9_566 82.26(4)
Ni Si2 Er 5 9_566 65.97(5)
Ni Si2 Er 5_455 9_566 65.97(5)
Si2 Si2 Er 13_566 9_566 63.18(7)
Si2 Si2 Er 13_465 9_566 116.51(11)
Si2 Si2 Er 13_466 9_566 63.18(7)
Si2 Si2 Er 13_565 9_566 116.51(11)
Er Si2 Er 5_455 9_566 126.484(10)
Er Si2 Er 5 9_566 126.484(10)
Ni Si2 Er 9_565 9_565 82.26(4)
Ni Si2 Er 9_566 9_565 161.17(9)
Ni Si2 Er 5 9_565 65.97(5)
Ni Si2 Er 5_455 9_565 65.97(5)
Si2 Si2 Er 13_566 9_565 116.51(11)
Si2 Si2 Er 13_465 9_565 63.18(7)
Si2 Si2 Er 13_466 9_565 116.51(11)
Si2 Si2 Er 13_565 9_565 63.18(7)
Er Si2 Er 5_455 9_565 126.484(10)
Er Si2 Er 5 9_565 126.484(10)
Er Si2 Er 9_566 9_565 78.91(6)

loop_
_geom_bond_atom_site_label_1
_geom_bond_atom_site_label_2
_geom_bond_site_symmetry_2
_geom_bond_distance
_geom_bond_publ_flag
Er Si1 13_455 2.9899(10) y
Er Si1 13_556 2.9899(10) ?
Er Si1 13_456 2.9899(10) ?
Er Si1 13 2.9899(10) ?
Er Ni 13_556 3.0178(6) y
Er Ni 13_455 3.0178(6) ?
Er Ni 13 3.0178(6) ?
Er Ni 13_456 3.0178(6) ?
Er Si2 5_545 3.090(2) y
Er Si2 5_445 3.090(2) ?
Er Si2 9_566 3.094(2) ?
Er Si2 9_565 3.094(2) ?
Er Si1 5_445 3.100(2) y
Er Si1 5_545 3.100(2) ?
Er Er 1_554 3.9319(9) y
Er Er 1_556 3.9319(9) ?
Er Er 1_455 3.9423(9) y
Er Er 1_655 3.9423(9) ?
Ni Si1 . 2.255(3) y
Ni Si2 9_565 2.3110(15) y
Ni Si2 9_566 2.3110(15) ?
Ni Si2 5_445 2.3202(15) y
Ni Si2 5_545 2.3202(15) ?
Ni Er 13_556 3.0178(6) ?
Ni Er 13_455 3.0178(6) ?
Ni Er 13 3.0178(6) ?
Ni Er 13_456 3.0178(6) ?
Si1 Si1 9_566 2.358(3) y
Si1 Si1 9_565 2.358(3) ?
Si1 Er 13_455 2.9899(10) ?
Si1 Er 13_556 2.9899(10) ?
Si1 Er 13 2.9899(10) ?
Si1 Er 13_456 2.9899(10) ?
Si1 Er 5 3.100(2) ?
Si1 Er 5_455 3.100(2) ?
Si2 Ni 9_565 2.3110(15) ?
Si2 Ni 9_566 2.3110(15) ?
Si2 Ni 5 2.3202(15) ?
Si2 Ni 5_455 2.3202(15) ?
Si2 Si2 13_566 2.7840(5) y
Si2 Si2 13_465 2.7840(5) ?
Si2 Si2 13_466 2.7840(5) ?
Si2 Si2 13_565 2.7840(5) ?
Si2 Er 5_455 3.090(2) ?
Si2 Er 5 3.090(2) ?
Si2 Er 9_566 3.094(2) ?
Si2 Er 9_565 3.094(2) ?
